data_4107408
loop_
_publ_author_name
'Sarah E. Reisman'
'Joseph M. Ready'
'Matthew M. Weiss'
'Atsushi Hasuoka'
'Makoto Hirata'
'Kazuhiko Tamaki'
'Timo V. Ovaska'
'Catherine J. Smith'
'John L. Wood'

_publ_section_title
;
 Evolution of a Synthetic Strategy: Total Synthesis of
 (\+-)-Welwitindolinone A Isonitrile
;
_journal_name_full 'Journal of the American Chemical Society'
_journal_page_first 2087
_journal_page_last 2100
_journal_paper_doi 10.1021/ja076663z
_journal_volume 130
_journal_year 2008
_chemical_formula_sum 'C19 H19 N O2 S2'
_chemical_formula_weight 357.47
_chemical_name_systematic
; 
 ? 
;
_space_group_IT_number 2
_symmetry_cell_setting triclinic
_symmetry_space_group_name_Hall '-P 1'
_symmetry_space_group_name_H-M 'P -1'
_atom_sites_solution_hydrogens geom
_atom_sites_solution_primary direct
_atom_sites_solution_secondary difmap
_audit_creation_method SHELXL-97
_cell_angle_alpha 82.88(3)
_cell_angle_beta 84.75(3)
_cell_angle_gamma 84.90(3)
_cell_formula_units_Z 2
_cell_length_a 7.3072(15)
_cell_length_b 9.769(2)
_cell_length_c 11.803(2)
_cell_measurement_temperature 173(2)
_cell_volume 830.0(3)
_computing_cell_refinement Denzo
_computing_data_collection 'Nonius Collect'
_computing_data_reduction Denzo
_computing_molecular_graphics XP
_computing_publication_material XCIF
_computing_structure_refinement 'SHELXL-97 (Sheldrick, 1997)'
_computing_structure_solution 'SHELXS-97 (Sheldrick, 1990)'
_diffrn_ambient_temperature 173(2)
_diffrn_measured_fraction_theta_full 0.983
_diffrn_measured_fraction_theta_max 0.983
_diffrn_measurement_device_type 'Nonius KappaCCD'
_diffrn_measurement_method '\w scans'
_diffrn_radiation_monochromator graphite
_diffrn_radiation_source 'fine-focus sealed tube'
_diffrn_radiation_type MoK\a
_diffrn_radiation_wavelength 0.71073
_diffrn_reflns_av_R_equivalents 0.0253
_diffrn_reflns_av_sigmaI/netI 0.0471
_diffrn_reflns_limit_h_max 9
_diffrn_reflns_limit_h_min -9
_diffrn_reflns_limit_k_max 13
_diffrn_reflns_limit_k_min -12
_diffrn_reflns_limit_l_max 15
_diffrn_reflns_limit_l_min -15
_diffrn_reflns_number 6761
_diffrn_reflns_theta_full 28.31
_diffrn_reflns_theta_max 28.31
_diffrn_reflns_theta_min 2.81
_exptl_absorpt_coefficient_mu 0.332
_exptl_absorpt_correction_T_max 0.9675
_exptl_absorpt_correction_T_min 0.9215
_exptl_absorpt_correction_type none
_exptl_crystal_colour colorless
_exptl_crystal_density_diffrn 1.430
_exptl_crystal_description block
_exptl_crystal_F_000 376
_exptl_crystal_size_max 0.25
_exptl_crystal_size_mid 0.20
_exptl_crystal_size_min 0.10
_refine_diff_density_max 0.301
_refine_diff_density_min -0.319
_refine_diff_density_rms 0.052
_refine_ls_extinction_method none
_refine_ls_goodness_of_fit_ref 1.006
_refine_ls_hydrogen_treatment mixed
_refine_ls_matrix_type full
_refine_ls_number_parameters 221
_refine_ls_number_reflns 4062
_refine_ls_number_restraints 0
_refine_ls_restrained_S_all 1.006
_refine_ls_R_factor_all 0.0515
_refine_ls_R_factor_gt 0.0387
_refine_ls_shift/su_max 0.001
_refine_ls_shift/su_mean 0.000
_refine_ls_structure_factor_coef Fsqd
_refine_ls_weighting_details 'calc w=1/[\s^2^(Fo^2^)+(0.0980P)^2^+0.0000P] where P=(Fo^2^+2Fc^2^)/3'
_refine_ls_weighting_scheme calc
_refine_ls_wR_factor_gt 0.1257
_refine_ls_wR_factor_ref 0.1347
_reflns_number_gt 3326
_reflns_number_total 4062
_reflns_threshold_expression >2sigma(I)
_cod_data_source_file ja076663z-file005.cif
_cod_data_source_block sr04
_cod_original_cell_volume 829.9(3)
_cod_database_code 4107408

loop_
_symmetry_equiv_pos_as_xyz
'x, y, z'
'-x, -y, -z'

loop_
_atom_site_label
_atom_site_type_symbol
_atom_site_fract_x
_atom_site_fract_y
_atom_site_fract_z
_atom_site_U_iso_or_equiv
_atom_site_adp_type
_atom_site_occupancy
_atom_site_symmetry_multiplicity
_atom_site_calc_flag
_atom_site_refinement_flags
S1 S 0.27149(6) 0.45635(4) 0.44103(4) 0.02811(14) Uani 1 1 d .
S2 S 0.33279(6) 0.17861(4) 0.36491(3) 0.02629(14) Uani 1 1 d .
O1 O 0.47887(15) 0.25295(12) 0.60566(10) 0.0287(3) Uani 1 1 d .
O2 O 0.39843(15) -0.05994(11) 0.87835(9) 0.0246(3) Uani 1 1 d .
N1 N 0.36184(18) 0.15151(14) 0.94693(12) 0.0227(3) Uani 1 1 d .
H1 H 0.437(3) 0.125(2) 1.0036(18) 0.050(7) Uiso 1 1 d .
C1 C 0.3341(2) 0.21302(16) 0.58649(13) 0.0203(3) Uani 1 1 d .
C2 C 0.2305(2) 0.27484(16) 0.48246(13) 0.0214(3) Uani 1 1 d .
C3 C 0.0270(2) 0.25713(17) 0.49800(14) 0.0252(4) Uani 1 1 d .
H3A H -0.0507 0.3166 0.4498 0.030 Uiso 1 1 calc R
C4 C -0.0514(2) 0.16405(18) 0.57451(14) 0.0251(4) Uani 1 1 d .
H4A H -0.1819 0.1636 0.5800 0.030 Uiso 1 1 calc R
C5 C 0.0534(2) 0.06106(16) 0.65163(13) 0.0215(3) Uani 1 1 d .
H5A H 0.0541 -0.0339 0.6282 0.026 Uiso 1 1 calc R
C6 C 0.2502(2) 0.09789(16) 0.66466(13) 0.0197(3) Uani 1 1 d .
H6A H 0.3365 0.0124 0.6659 0.024 Uiso 1 1 calc R
C7 C 0.4486(3) 0.43580(19) 0.32614(16) 0.0386(5) Uani 1 1 d .
H7A H 0.3965 0.4645 0.2515 0.046 Uiso 1 1 calc R
H7B H 0.5490 0.4955 0.3325 0.046 Uiso 1 1 calc R
C8 C 0.5250(3) 0.28561(19) 0.33203(16) 0.0331(4) Uani 1 1 d .
H8A H 0.6126 0.2650 0.3922 0.040 Uiso 1 1 calc R
H8B H 0.5911 0.2671 0.2578 0.040 Uiso 1 1 calc R
C9 C 0.1949(2) 0.13146(15) 0.79064(13) 0.0190(3) Uani 1 1 d .
C10 C 0.0060(2) 0.06005(16) 0.78430(13) 0.0222(3) Uani 1 1 d .
C11 C 0.0075(2) -0.08721(17) 0.84418(14) 0.0284(4) Uani 1 1 d .
H11A H -0.1104 -0.1248 0.8373 0.043 Uiso 1 1 calc R
H11B H 0.0261 -0.0870 0.9253 0.043 Uiso 1 1 calc R
H11C H 0.1079 -0.1447 0.8085 0.043 Uiso 1 1 calc R
C12 C -0.1712(2) 0.14240(18) 0.82148(14) 0.0279(4) Uani 1 1 d .
H12A H -0.2770 0.0901 0.8139 0.042 Uiso 1 1 calc R
H12B H -0.1819 0.2312 0.7729 0.042 Uiso 1 1 calc R
H12C H -0.1689 0.1589 0.9015 0.042 Uiso 1 1 calc R
C13 C 0.1807(2) 0.27849(16) 0.81809(13) 0.0201(3) Uani 1 1 d .
C14 C 0.2791(2) 0.28340(17) 0.91373(13) 0.0216(3) Uani 1 1 d .
C15 C 0.2889(2) 0.40397(18) 0.96217(15) 0.0291(4) Uani 1 1 d .
H15A H 0.3565 0.4047 1.0271 0.035 Uiso 1 1 calc R
C16 C 0.1967(2) 0.52394(18) 0.91298(15) 0.0315(4) Uani 1 1 d .
H16A H 0.2001 0.6081 0.9450 0.038 Uiso 1 1 calc R
C17 C 0.0993(2) 0.52227(18) 0.81703(15) 0.0300(4) Uani 1 1 d .
H17A H 0.0378 0.6054 0.7840 0.036 Uiso 1 1 calc R
C18 C 0.0912(2) 0.39976(17) 0.76910(14) 0.0251(3) Uani 1 1 d .
H18A H 0.0250 0.3992 0.7035 0.030 Uiso 1 1 calc R
C19 C 0.3287(2) 0.05968(16) 0.87596(13) 0.0199(3) Uani 1 1 d .

loop_
_atom_site_aniso_label
_atom_site_aniso_U_11
_atom_site_aniso_U_22
_atom_site_aniso_U_33
_atom_site_aniso_U_23
_atom_site_aniso_U_13
_atom_site_aniso_U_12
S1 0.0347(3) 0.0204(2) 0.0279(2) -0.00147(17) -0.00125(18) 0.00229(17)
S2 0.0277(2) 0.0270(2) 0.0253(2) -0.00880(17) -0.00046(17) -0.00176(17)
O1 0.0220(6) 0.0365(7) 0.0281(6) 0.0016(5) -0.0068(5) -0.0076(5)
O2 0.0261(6) 0.0223(6) 0.0259(6) -0.0024(5) -0.0100(5) 0.0028(4)
N1 0.0228(7) 0.0234(7) 0.0227(7) -0.0031(5) -0.0084(5) 0.0010(5)
C1 0.0172(7) 0.0225(8) 0.0210(8) -0.0047(6) -0.0009(6) 0.0021(6)
C2 0.0221(7) 0.0222(8) 0.0195(8) -0.0031(6) -0.0023(6) 0.0013(6)
C3 0.0207(8) 0.0324(9) 0.0224(8) -0.0037(7) -0.0065(6) 0.0037(6)
C4 0.0178(7) 0.0368(10) 0.0217(8) -0.0060(7) -0.0055(6) -0.0008(6)
C5 0.0214(7) 0.0234(8) 0.0207(8) -0.0042(6) -0.0033(6) -0.0039(6)
C6 0.0188(7) 0.0212(7) 0.0193(7) -0.0028(6) -0.0040(6) 0.0003(6)
C7 0.0493(11) 0.0329(10) 0.0330(10) -0.0049(8) 0.0107(8) -0.0124(8)
C8 0.0309(9) 0.0376(10) 0.0308(9) -0.0095(8) 0.0075(7) -0.0059(7)
C9 0.0183(7) 0.0198(7) 0.0189(7) -0.0016(6) -0.0041(6) 0.0000(5)
C10 0.0198(7) 0.0257(8) 0.0215(8) -0.0023(6) -0.0036(6) -0.0036(6)
C11 0.0288(8) 0.0278(9) 0.0295(9) 0.0009(7) -0.0058(7) -0.0092(7)
C12 0.0192(7) 0.0383(10) 0.0265(9) -0.0046(7) -0.0015(6) -0.0024(7)
C13 0.0191(7) 0.0206(8) 0.0206(8) -0.0026(6) -0.0013(6) -0.0012(6)
C14 0.0206(7) 0.0227(8) 0.0216(8) -0.0022(6) -0.0015(6) -0.0025(6)
C15 0.0322(9) 0.0300(9) 0.0273(9) -0.0097(7) -0.0039(7) -0.0049(7)
C16 0.0384(10) 0.0241(9) 0.0329(10) -0.0100(7) 0.0025(8) -0.0040(7)
C17 0.0327(9) 0.0231(8) 0.0322(9) -0.0019(7) 0.0013(7) 0.0033(7)
C18 0.0249(8) 0.0250(8) 0.0248(8) -0.0018(6) -0.0027(6) 0.0014(6)
C19 0.0189(7) 0.0218(8) 0.0188(7) -0.0015(6) -0.0014(6) -0.0022(6)

loop_
_atom_type_symbol
_atom_type_description
_atom_type_scat_dispersion_real
_atom_type_scat_dispersion_imag
_atom_type_scat_source
C C 0.0033 0.0016 'International Tables Vol C Tables 4.2.6.8 and 6.1.1.4'
H H 0.0000 0.0000 'International Tables Vol C Tables 4.2.6.8 and 6.1.1.4'
N N 0.0061 0.0033 'International Tables Vol C Tables 4.2.6.8 and 6.1.1.4'
O O 0.0106 0.0060 'International Tables Vol C Tables 4.2.6.8 and 6.1.1.4'
S S 0.1246 0.1234 'International Tables Vol C Tables 4.2.6.8 and 6.1.1.4'

loop_
_geom_angle_atom_site_label_1
_geom_angle_atom_site_label_2
_geom_angle_atom_site_label_3
_geom_angle
C7 S1 C2 98.97(8)
C8 S2 C2 93.78(8)
H1 N1 C19 119.7(14)
H1 N1 C14 128.5(14)
C19 N1 C14 111.57(13)
O1 C1 C6 120.30(14)
O1 C1 C2 122.27(14)
C6 C1 C2 117.42(13)
C3 C2 C1 113.57(13)
C3 C2 S1 110.46(11)
C1 C2 S1 111.72(11)
C3 C2 S2 108.59(11)
C1 C2 S2 104.90(10)
S1 C2 S2 107.20(8)
C4 C3 C2 124.50(15)
C3 C4 C5 123.57(14)
C4 C5 C6 114.03(13)
C4 C5 C10 117.79(14)
C6 C5 C10 90.07(11)
C1 C6 C5 120.58(13)
C1 C6 C9 114.72(13)
C5 C6 C9 91.33(11)
C8 C7 S1 109.81(12)
C7 C8 S2 107.76(13)
C13 C9 C19 102.04(12)
C13 C9 C6 120.28(13)
C19 C9 C6 112.81(12)
C13 C9 C10 117.90(12)
C19 C9 C10 117.10(12)
C6 C9 C10 87.44(11)
C12 C10 C11 109.85(13)
C12 C10 C5 116.33(13)
C11 C10 C5 111.09(14)
C12 C10 C9 116.19(13)
C11 C10 C9 113.38(13)
C5 C10 C9 88.64(11)
C18 C13 C14 118.79(15)
C18 C13 C9 132.80(14)
C14 C13 C9 108.40(13)
C15 C14 N1 128.15(15)
C15 C14 C13 122.60(15)
N1 C14 C13 109.24(14)
C14 C15 C16 117.87(16)
C15 C16 C17 120.73(17)
C18 C17 C16 120.64(16)
C13 C18 C17 119.37(16)
O2 C19 N1 125.42(14)
O2 C19 C9 126.23(14)
N1 C19 C9 108.32(13)

loop_
_geom_bond_atom_site_label_1
_geom_bond_atom_site_label_2
_geom_bond_distance
S1 C7 1.804(2)
S1 C2 1.8236(17)
S2 C8 1.8104(18)
S2 C2 1.8374(17)
O1 C1 1.2089(18)
O2 C19 1.2307(19)
N1 H1 0.90(2)
N1 C19 1.352(2)
N1 C14 1.400(2)
C1 C6 1.501(2)
C1 C2 1.533(2)
C2 C3 1.504(2)
C3 C4 1.329(2)
C4 C5 1.480(2)
C5 C6 1.539(2)
C5 C10 1.572(2)
C6 C9 1.572(2)
C7 C8 1.518(3)
C9 C13 1.504(2)
C9 C19 1.531(2)
C9 C10 1.613(2)
C10 C12 1.521(2)
C10 C11 1.522(2)
C13 C18 1.388(2)
C13 C14 1.400(2)
C14 C15 1.382(2)
C15 C16 1.388(2)
C16 C17 1.394(3)
C17 C18 1.394(2)
